data_1542580
loop_
_publ_author_name
'Reich, Robert M.'
'Kaposi, Marlene'
'P\"othig, Alexander'
'K\"uhn, Fritz E.'

_publ_section_title
;
 Kinetic studies of fluorinated aryl molybdenum(ii) tricarbonyl precursors
 in epoxidation catalysis
;
_journal_issue 13
_journal_name_full 'Catal. Sci. Technol.'
_journal_page_first 4970
_journal_paper_doi 10.1039/C5CY02220G
_journal_volume 6
_journal_year 2016
_chemical_compound_source 'see text'
_chemical_formula_moiety 'C16 H11 F3 Mo O3'
_chemical_formula_sum 'C16 H11 F3 Mo O3'
_chemical_formula_weight 404.19
_space_group_IT_number 14
_symmetry_cell_setting monoclinic
_symmetry_Int_Tables_number 14
_symmetry_space_group_name_Hall '-P 2ybc'
_symmetry_space_group_name_H-M 'P 1 21/c 1'
_atom_sites_solution_hydrogens geom
_audit_update_record
;
2015-12-09 deposited with the CCDC.
2016-02-29 downloaded from the CCDC.
;
_cell_angle_alpha 90
_cell_angle_beta 100.651(3)
_cell_angle_gamma 90
_cell_formula_units_Z 4
_cell_length_a 8.9791(6)
_cell_length_b 12.3295(8)
_cell_length_c 13.7453(9)
_cell_measurement_reflns_used 2651
_cell_measurement_temperature 123
_cell_measurement_theta_max 24.5206
_cell_measurement_theta_min 2.8386
_cell_volume 1495.49(17)
_computing_cell_refinement 'SAINT (Bruker, 2012)'
_computing_data_collection 'APEX II Control Software (Bruker, 2013)'
_computing_data_reduction 'SAINT (Bruker, 2012)'
_computing_molecular_graphics 'PLATON (Spek, 2011)'
_computing_publication_material 'PLATON (Spek, 2011), enCIFer (Allen, 2004)'
_computing_structure_refinement 'SHELXL2014 (Sheldrick, 2014), SHELXLE (Huebschle, 2011)'
_computing_structure_solution 'SHELXS97 (Sheldrick, 1997)'
_diffrn_ambient_temperature 123
_diffrn_detector ' CCD plate '
_diffrn_detector_area_resol_mean 16
_diffrn_measured_fraction_theta_full 0.998
_diffrn_measured_fraction_theta_max 0.998
_diffrn_measurement_device ' \k-geometry diffractometer '
_diffrn_measurement_device_type ' Bruker APEX-II CCD '
_diffrn_measurement_method ' phi- and omega-rotation '
_diffrn_radiation_monochromator graphite
_diffrn_radiation_probe x-ray
_diffrn_radiation_source 'fine-focus sealed tube'
_diffrn_radiation_type MoK\a
_diffrn_radiation_wavelength 0.71073
_diffrn_reflns_av_R_equivalents 0.1325
_diffrn_reflns_av_sigmaI/netI 0.1659
_diffrn_reflns_limit_h_max 10
_diffrn_reflns_limit_h_min -10
_diffrn_reflns_limit_k_max 14
_diffrn_reflns_limit_k_min -14
_diffrn_reflns_limit_l_max 15
_diffrn_reflns_limit_l_min -16
_diffrn_reflns_number 11015
_diffrn_reflns_reduction_process
;
;
_diffrn_reflns_theta_full 25.24
_diffrn_reflns_theta_max 25.35
_diffrn_reflns_theta_min 2.24
_exptl_absorpt_coefficient_mu 0.921
_exptl_absorpt_correction_T_max 0.7452
_exptl_absorpt_correction_T_min 0.3891
_exptl_absorpt_correction_type multi-scan
_exptl_absorpt_process_details 'SADABS, Bruker, 2008b'
_exptl_crystal_colour yellow
_exptl_crystal_density_diffrn 1.795
_exptl_crystal_density_method 'Not Measured'
_exptl_crystal_description fragment
_exptl_crystal_F_000 800
_exptl_crystal_size_max 0.268
_exptl_crystal_size_mid 0.211
_exptl_crystal_size_min 0.114
_refine_diff_density_max 0.958
_refine_diff_density_min -1.064
_refine_diff_density_rms 0.160
_refine_ls_extinction_method none
_refine_ls_goodness_of_fit_ref 1.003
_refine_ls_hydrogen_treatment noref
_refine_ls_matrix_type full
_refine_ls_number_parameters 208
_refine_ls_number_reflns 2727
_refine_ls_number_restraints 0
_refine_ls_restrained_S_all 1.003
_refine_ls_R_factor_all 0.1497
_refine_ls_R_factor_gt 0.0624
_refine_ls_shift/su_max 0.001
_refine_ls_shift/su_mean 0.000
_refine_ls_structure_factor_coef Fsqd
_refine_ls_weighting_details 'W=1/[\S^2^(FO^2^)+(0.0467P)^2^] WHERE P=(FO^2^+2FC^2^)/3'
_refine_ls_weighting_scheme calc
_refine_ls_wR_factor_gt 0.1027
_refine_ls_wR_factor_ref 0.1299
_reflns_number_gt 1537
_reflns_number_total 2727
_reflns_threshold_expression i>2\s(i)
_cod_data_source_file c5cy02220g2.cif
_cod_data_source_block reiro20_0m
_cod_depositor_comments 'Adding full bibliography for 1542578--1542581.cif.'
_cod_original_cell_volume 1495.50(17)
_cod_original_sg_symbol_H-M 'P 21/c'
_cod_database_code 1542580

loop_
_symmetry_equiv_pos_site_id
_symmetry_equiv_pos_as_xyz
1 x,y,z
2 -x,1/2+y,1/2-z
3 -x,-y,-z
4 x,1/2-y,1/2+z

loop_
_atom_site_aniso_label
_atom_site_aniso_U_11
_atom_site_aniso_U_22
_atom_site_aniso_U_33
_atom_site_aniso_U_23
_atom_site_aniso_U_13
_atom_site_aniso_U_12
Mo1 0.0256(4) 0.0255(4) 0.0234(4) 0.0004(3) 0.0052(3) -0.0035(4)
F1 0.037(4) 0.073(4) 0.047(4) -0.004(3) 0.020(3) -0.011(3)
F2 0.076(5) 0.079(4) 0.084(5) 0.050(3) 0.053(4) 0.040(3)
F3 0.095(5) 0.074(4) 0.037(3) -0.020(3) 0.025(3) -0.047(3)
O1 0.048(4) 0.034(3) 0.026(4) 0.008(3) 0.003(3) 0.003(3)
O2 0.045(4) 0.056(4) 0.037(4) -0.008(3) -0.001(3) -0.020(3)
O3 0.038(4) 0.033(3) 0.065(5) -0.017(3) 0.020(4) -0.006(3)
C1 0.037(6) 0.027(5) 0.040(6) -0.005(4) 0.020(5) -0.015(4)
C2 0.038(7) 0.041(6) 0.035(6) 0.013(4) 0.012(5) 0.011(5)
C3 0.036(6) 0.054(6) 0.028(5) 0.015(4) 0.012(4) -0.001(5)
C4 0.065(7) 0.028(5) 0.026(5) 0.004(4) 0.023(5) 0.003(5)
C5 0.039(6) 0.053(6) 0.021(5) -0.001(4) 0.018(4) 0.001(5)
C6 0.032(6) 0.014(4) 0.034(5) -0.003(3) 0.004(4) -0.007(4)
C7 0.017(5) 0.034(5) 0.030(5) -0.003(4) 0.001(4) -0.006(4)
C8 0.021(5) 0.023(4) 0.043(6) 0.003(4) 0.001(4) 0.000(4)
C9 0.026(5) 0.024(5) 0.047(6) 0.000(4) 0.008(4) -0.002(4)
C10 0.019(5) 0.029(5) 0.028(5) -0.002(4) 0.002(4) -0.006(4)
C11 0.026(5) 0.025(4) 0.032(5) 0.002(4) 0.006(4) -0.004(4)
C12 0.026(5) 0.025(4) 0.037(5) -0.008(4) 0.008(4) 0.003(4)
C13 0.032(6) 0.034(5) 0.035(6) 0.003(4) 0.011(5) 0.002(4)
C14 0.020(5) 0.037(5) 0.022(5) -0.001(4) 0.004(4) -0.013(4)
C15 0.034(6) 0.035(5) 0.018(5) 0.007(4) -0.004(4) -0.003(4)
C16 0.017(5) 0.038(5) 0.025(5) -0.003(4) 0.002(4) -0.012(4)

loop_
_atom_site_label
_atom_site_type_symbol
_atom_site_thermal_displace_type
_atom_site_fract_x
_atom_site_fract_y
_atom_site_fract_z
_atom_site_occupancy
_atom_site_U_iso_or_equiv
_atom_site_calc_flag
_atom_site_refinement_flags
Mo1 Mo Uani 0.55721(8) 0.73440(5) 1.04575(5) 1.000 0.0248(2) d .
F1 F Uani 1.1975(6) 0.9829(4) 0.7495(4) 1.000 0.051(2) d .
F2 F Uani 0.9935(6) 1.0592(4) 0.6857(4) 1.000 0.075(3) d .
F3 F Uani 1.0333(7) 0.8937(4) 0.6530(4) 1.000 0.067(2) d .
O1 O Uani 0.4685(6) 0.9277(4) 0.8992(4) 1.000 0.037(2) d .
O2 O Uani 0.3354(7) 0.6234(5) 0.8726(5) 1.000 0.047(2) d .
O3 O Uani 0.7726(7) 0.5738(4) 0.9617(5) 1.000 0.044(2) d .
C1 C Uani 0.4392(10) 0.6399(6) 1.1550(6) 1.000 0.033(3) d .
C2 C Uani 0.5892(10) 0.6533(7) 1.2017(6) 1.000 0.037(4) d .
C3 C Uani 0.6142(10) 0.7627(7) 1.2174(6) 1.000 0.039(3) d .
C4 C Uani 0.4835(11) 0.8192(7) 1.1814(6) 1.000 0.038(3) d .
C5 C Uani 0.3720(10) 0.7435(7) 1.1406(5) 1.000 0.036(3) d .
C6 C Uani 0.7885(9) 0.8292(5) 1.0588(6) 1.000 0.027(3) d .
C7 C Uani 0.8528(8) 0.8635(6) 0.9719(6) 1.000 0.027(3) d .
C8 C Uani 0.9515(8) 0.7965(6) 0.9319(6) 1.000 0.030(3) d .
C9 C Uani 1.0139(9) 0.8304(6) 0.8534(6) 1.000 0.032(3) d .
C10 C Uani 0.9815(8) 0.9315(6) 0.8111(6) 1.000 0.026(3) d .
C11 C Uani 0.8859(8) 1.0004(6) 0.8515(6) 1.000 0.028(3) d .
C12 C Uani 0.8230(9) 0.9658(6) 0.9302(6) 1.000 0.029(3) d .
C13 C Uani 1.0468(10) 0.9667(7) 0.7253(6) 1.000 0.033(3) d .
C14 C Uani 0.5059(9) 0.8560(7) 0.9516(6) 1.000 0.026(3) d .
C15 C Uani 0.4175(10) 0.6638(6) 0.9354(6) 1.000 0.030(3) d .
C16 C Uani 0.6946(9) 0.6350(6) 0.9907(6) 1.000 0.027(3) d .
H1 H Uiso 0.38530 0.56910 1.14150 1.000 0.0390 c RU
H2 H Uiso 0.66210 0.59380 1.22630 1.000 0.0450 c RU
H3 H Uiso 0.71010 0.79550 1.25420 1.000 0.0460 c RU
H4 H Uiso 0.46760 0.89880 1.18890 1.000 0.0450 c RU
H5 H Uiso 0.26220 0.75910 1.11620 1.000 0.0440 c RU
H6A H Uiso 0.77840 0.89570 1.09740 1.000 0.0330 c RU
H6B H Uiso 0.86660 0.78390 1.10020 1.000 0.0330 c RU
H8 H Uiso 0.97570 0.72660 0.95940 1.000 0.0360 c RU
H9 H Uiso 1.08080 0.78350 0.82740 1.000 0.0390 c RU
H11 H Uiso 0.86430 1.07090 0.82490 1.000 0.0330 c RU
H12 H Uiso 0.75740 1.01330 0.95670 1.000 0.0350 c RU

loop_
_atom_type_symbol
_atom_type_description
_atom_type_scat_dispersion_real
_atom_type_scat_dispersion_imag
_atom_type_scat_source
C C 0.0033 0.0016 ' International Tables Vol C Tables 4.2.6.8 and 6.1.1.4'
H H 0.0000 0.0000 ' International Tables Vol C Tables 4.2.6.8 and 6.1.1.4'
F F 0.0171 0.0103 ' International Tables Vol C Tables 4.2.6.8 and 6.1.1.4'
Mo Mo -1.6832 0.6857 ' International Tables Vol C Tables 4.2.6.8 and 6.1.1.4'
O O 0.0106 0.0060 ' International Tables Vol C Tables 4.2.6.8 and 6.1.1.4'

loop_
_geom_angle_atom_site_label_1
_geom_angle_atom_site_label_2
_geom_angle_atom_site_label_3
_geom_angle
_geom_angle_publ_flag
C1 Mo1 C2 34.9(3) yes
C1 Mo1 C3 57.4(3) yes
C1 Mo1 C4 58.3(3) yes
C1 Mo1 C5 35.7(3) yes
C1 Mo1 C6 134.7(3) yes
C1 Mo1 C14 136.8(3) yes
C1 Mo1 C15 88.5(3) yes
C1 Mo1 C16 109.2(3) yes
C2 Mo1 C3 34.2(3) yes
C2 Mo1 C4 57.6(3) yes
C2 Mo1 C5 58.6(3) yes
C2 Mo1 C6 100.7(3) yes
C2 Mo1 C14 154.1(3) yes
C2 Mo1 C15 117.9(3) yes
C2 Mo1 C16 96.1(3) yes
C3 Mo1 C4 34.2(3) yes
C3 Mo1 C5 57.9(3) yes
C3 Mo1 C6 79.9(3) yes
C3 Mo1 C14 121.8(3) yes
C3 Mo1 C15 145.5(3) yes
C3 Mo1 C16 116.1(3) yes
C4 Mo1 C5 35.3(3) yes
C4 Mo1 C6 95.3(3) yes
C4 Mo1 C14 96.7(3) yes
C4 Mo1 C15 125.1(4) yes
C4 Mo1 C16 150.2(3) yes
C5 Mo1 C6 130.7(3) yes
C5 Mo1 C14 103.2(3) yes
C5 Mo1 C15 91.9(3) yes
C5 Mo1 C16 144.3(3) yes
C6 Mo1 C14 76.7(3) yes
C6 Mo1 C15 134.4(3) yes
C6 Mo1 C16 74.6(3) yes
C14 Mo1 C15 78.1(3) yes
C14 Mo1 C16 107.7(3) yes
C15 Mo1 C16 77.7(3) yes
Mo1 C1 C2 73.6(5) yes
Mo1 C1 C5 71.8(5) yes
C2 C1 C5 108.1(7) no
Mo1 C2 C1 71.5(5) yes
Mo1 C2 C3 73.3(5) yes
C1 C2 C3 107.7(8) no
Mo1 C3 C2 72.4(5) yes
Mo1 C3 C4 72.6(5) yes
C2 C3 C4 109.6(8) no
Mo1 C4 C3 73.3(5) yes
Mo1 C4 C5 70.8(5) yes
C3 C4 C5 107.7(8) no
Mo1 C5 C1 72.5(5) yes
Mo1 C5 C4 73.9(5) yes
C1 C5 C4 106.9(8) no
Mo1 C6 C7 123.3(5) yes
C6 C7 C8 121.3(7) no
C6 C7 C12 121.2(7) no
C8 C7 C12 117.5(7) no
C7 C8 C9 120.8(7) no
C8 C9 C10 121.4(7) no
C9 C10 C11 118.6(7) no
C9 C10 C13 121.1(7) no
C11 C10 C13 120.3(7) no
C10 C11 C12 119.8(7) no
C7 C12 C11 121.9(7) no
F1 C13 F2 104.2(7) yes
F1 C13 F3 103.5(7) yes
F1 C13 C10 112.1(7) yes
F2 C13 F3 107.6(7) yes
F2 C13 C10 114.7(7) yes
F3 C13 C10 113.8(7) yes
Mo1 C14 O1 176.0(7) yes
Mo1 C15 O2 179.0(8) yes
Mo1 C16 O3 176.9(7) yes
Mo1 C1 H1 126.00 no
C2 C1 H1 126.00 no
C5 C1 H1 126.00 no
Mo1 C2 H2 126.00 no
C1 C2 H2 126.00 no
C3 C2 H2 126.00 no
Mo1 C3 H3 125.00 no
C2 C3 H3 125.00 no
C4 C3 H3 125.00 no
Mo1 C4 H4 126.00 no
C3 C4 H4 126.00 no
C5 C4 H4 126.00 no
Mo1 C5 H5 126.00 no
C1 C5 H5 126.00 no
C4 C5 H5 126.00 no
Mo1 C6 H6A 107.00 no
Mo1 C6 H6B 107.00 no
C7 C6 H6A 106.00 no
C7 C6 H6B 107.00 no
H6A C6 H6B 107.00 no
C7 C8 H8 120.00 no
C9 C8 H8 120.00 no
C8 C9 H9 119.00 no
C10 C9 H9 119.00 no
C10 C11 H11 120.00 no
C12 C11 H11 120.00 no
C7 C12 H12 119.00 no
C11 C12 H12 119.00 no

loop_
_geom_bond_atom_site_label_1
_geom_bond_atom_site_label_2
_geom_bond_distance
_geom_bond_publ_flag
Mo1 C1 2.307(8) yes
Mo1 C2 2.335(8) yes
Mo1 C3 2.346(8) yes
Mo1 C4 2.338(9) yes
Mo1 C5 2.298(8) yes
Mo1 C6 2.361(8) yes
Mo1 C14 1.979(8) yes
Mo1 C15 1.982(8) yes
Mo1 C16 1.985(8) yes
F1 C13 1.347(11) yes
F2 C13 1.315(10) yes
F3 C13 1.330(10) yes
O1 C14 1.151(10) yes
O2 C15 1.141(11) yes
O3 C16 1.150(10) yes
C1 C2 1.391(13) no
C1 C5 1.411(12) no
C2 C3 1.378(12) no
C3 C4 1.376(13) no
C4 C5 1.407(13) no
C6 C7 1.481(11) no
C7 C8 1.397(11) no
C7 C12 1.391(11) no
C8 C9 1.370(11) no
C9 C10 1.384(11) no
C10 C11 1.394(11) no
C10 C13 1.476(12) no
C11 C12 1.377(11) no
C1 H1 1.0000 no
C2 H2 1.0000 no
C3 H3 1.0000 no
C4 H4 1.0000 no
C5 H5 1.0000 no
C6 H6A 0.9900 no
C6 H6B 0.9900 no
C8 H8 0.9500 no
C9 H9 0.9500 no
C11 H11 0.9500 no
C12 H12 0.9500 no

loop_
_geom_torsion_atom_site_label_1
_geom_torsion_atom_site_label_2
_geom_torsion_atom_site_label_3
_geom_torsion_atom_site_label_4
_geom_torsion
_geom_torsion_publ_flag
C2 Mo1 C1 C5 115.9(7) no
C3 Mo1 C1 C2 -37.0(5) no
C3 Mo1 C1 C5 78.9(5) no
C4 Mo1 C1 C2 -77.5(5) no
C4 Mo1 C1 C5 38.4(5) no
C5 Mo1 C1 C2 -115.9(7) no
C6 Mo1 C1 C2 -14.8(6) no
C6 Mo1 C1 C5 101.1(5) no
C14 Mo1 C1 C2 -140.4(5) no
C14 Mo1 C1 C5 -24.5(7) no
C15 Mo1 C1 C2 148.8(5) no
C15 Mo1 C1 C5 -95.4(5) no
C16 Mo1 C1 C2 72.3(5) no
C16 Mo1 C1 C5 -171.8(5) no
C1 Mo1 C2 C3 -115.8(7) no
C3 Mo1 C2 C1 115.8(7) no
C4 Mo1 C2 C1 79.8(5) no
C4 Mo1 C2 C3 -36.0(5) no
C5 Mo1 C2 C1 37.9(5) no
C5 Mo1 C2 C3 -77.9(6) no
C6 Mo1 C2 C1 169.4(5) no
C6 Mo1 C2 C3 53.6(6) no
C14 Mo1 C2 C1 87.9(8) no
C14 Mo1 C2 C3 -27.9(10) no
C15 Mo1 C2 C1 -35.9(6) no
C15 Mo1 C2 C3 -151.7(5) no
C16 Mo1 C2 C1 -115.2(5) no
C16 Mo1 C2 C3 129.0(6) no
C1 Mo1 C3 C2 37.6(5) no
C1 Mo1 C3 C4 -80.3(6) no
C2 Mo1 C3 C4 -118.0(8) no
C4 Mo1 C3 C2 118.0(8) no
C5 Mo1 C3 C2 80.2(6) no
C5 Mo1 C3 C4 -37.8(5) no
C6 Mo1 C3 C2 -126.6(6) no
C6 Mo1 C3 C4 115.5(5) no
C14 Mo1 C3 C2 166.1(5) no
C14 Mo1 C3 C4 48.1(6) no
C15 Mo1 C3 C2 47.8(8) no
C15 Mo1 C3 C4 -70.2(8) no
C16 Mo1 C3 C2 -59.4(6) no
C16 Mo1 C3 C4 -177.3(5) no
C1 Mo1 C4 C3 77.4(6) no
C1 Mo1 C4 C5 -38.7(5) no
C2 Mo1 C4 C3 36.1(5) no
C2 Mo1 C4 C5 -80.1(5) no
C3 Mo1 C4 C5 -116.2(7) no
C5 Mo1 C4 C3 116.2(7) no
C6 Mo1 C4 C3 -63.2(5) no
C6 Mo1 C4 C5 -179.4(5) no
C14 Mo1 C4 C3 -140.4(5) no
C14 Mo1 C4 C5 103.4(5) no
C15 Mo1 C4 C3 139.4(5) no
C15 Mo1 C4 C5 23.3(6) no
C16 Mo1 C4 C3 4.9(9) no
C16 Mo1 C4 C5 -111.3(7) no
C1 Mo1 C5 C4 114.1(7) no
C2 Mo1 C5 C1 -37.1(5) no
C2 Mo1 C5 C4 77.0(5) no
C3 Mo1 C5 C1 -77.6(5) no
C3 Mo1 C5 C4 36.5(5) no
C4 Mo1 C5 C1 -114.1(7) no
C6 Mo1 C5 C1 -113.3(5) no
C6 Mo1 C5 C4 0.8(6) no
C14 Mo1 C5 C1 163.1(5) no
C14 Mo1 C5 C4 -82.9(5) no
C15 Mo1 C5 C1 84.8(5) no
C15 Mo1 C5 C4 -161.1(5) no
C16 Mo1 C5 C1 13.4(8) no
C16 Mo1 C5 C4 127.4(6) no
C1 Mo1 C6 C7 166.4(5) no
C2 Mo1 C6 C7 157.9(6) no
C3 Mo1 C6 C7 -174.8(6) no
C4 Mo1 C6 C7 -144.2(6) no
C5 Mo1 C6 C7 -144.6(5) no
C14 Mo1 C6 C7 -48.5(6) no
C15 Mo1 C6 C7 9.7(7) no
C16 Mo1 C6 C7 64.4(6) no
Mo1 C1 C2 C3 64.9(6) no
C5 C1 C2 Mo1 -64.0(6) no
C5 C1 C2 C3 0.9(9) no
Mo1 C1 C5 C4 -66.4(6) no
C2 C1 C5 Mo1 65.2(6) no
C2 C1 C5 C4 -1.2(9) no
Mo1 C2 C3 C4 63.5(6) no
C1 C2 C3 Mo1 -63.7(6) no
C1 C2 C3 C4 -0.2(10) no
Mo1 C3 C4 C5 62.8(6) no
C2 C3 C4 Mo1 -63.4(6) no
C2 C3 C4 C5 -0.6(10) no
Mo1 C4 C5 C1 65.5(6) no
C3 C4 C5 Mo1 -64.4(6) no
C3 C4 C5 C1 1.1(9) no
Mo1 C6 C7 C8 -90.5(8) no
Mo1 C6 C7 C12 92.8(8) no
C6 C7 C8 C9 -178.0(7) no
C12 C7 C8 C9 -1.1(11) no
C6 C7 C12 C11 177.8(7) no
C8 C7 C12 C11 0.9(12) no
C7 C8 C9 C10 -0.1(12) no
C8 C9 C10 C11 1.5(12) no
C8 C9 C10 C13 -178.8(8) no
C9 C10 C11 C12 -1.7(11) no
C13 C10 C11 C12 178.6(7) no
C9 C10 C13 F1 -68.7(10) no
C9 C10 C13 F2 172.7(7) no
C9 C10 C13 F3 48.3(11) no
C11 C10 C13 F1 111.0(8) no
C11 C10 C13 F2 -7.6(11) no
C11 C10 C13 F3 -132.0(8) no
C10 C11 C12 C7 0.5(12) no
